data_7111203
loop_
_publ_author_name
'Butt, Afshan H.'
'Kariuki, B. M.'
'Percy, Jonathan M.'
'Spencer, Neil S.'

_publ_section_title
;
 Towards stable analogues of inositol phosphates: stereoselective
 syntheses of (\a,\a-difluoromethyl)phosphonic acid (DFMPA)-containing
 cyclohexanes
;
_journal_issue 7
_journal_name_full 'Chemical Communications'
_journal_page_first 682
_journal_paper_doi 10.1039/b200560n
_journal_year 2002
_chemical_formula_moiety 'C17 H23 F2 O6 P S'
_chemical_formula_sum 'C17 H23 F2 O6 P S'
_chemical_formula_weight 424.38
_chemical_name_systematic
;
?
;
_space_group_IT_number 14
_symmetry_cell_setting monoclinic
_symmetry_space_group_name_Hall '-P 2yab'
_symmetry_space_group_name_H-M 'P 1 21/a 1'
_atom_sites_solution_hydrogens geom
_atom_sites_solution_primary direct
_atom_sites_solution_secondary difmap
_audit_creation_method SHELXL-97
_cell_angle_alpha 90.00
_cell_angle_beta 104.776(2)
_cell_angle_gamma 90.00
_cell_formula_units_Z 4
_cell_length_a 9.9968(6)
_cell_length_b 16.8039(14)
_cell_length_c 12.5119(11)
_cell_measurement_reflns_used 2947
_cell_measurement_temperature 296(2)
_cell_measurement_theta_max 25.21
_cell_measurement_theta_min 1.68
_cell_volume 2032.3(3)
_computing_cell_refinement 'MSC/AFC Diffractometer Control'
_computing_data_collection 'MSC/AFC Diffractometer Control'
_computing_data_reduction 'teXsan (MSC, 1995)'
_computing_structure_refinement 'SHELXL-97 (Sheldrick, 1997)'
_computing_structure_solution 'SIR92 (Altomare, et. al. 1993)'
_diffrn_ambient_temperature 296(2)
_diffrn_measured_fraction_theta_full 0.966
_diffrn_measured_fraction_theta_max 0.966
_diffrn_measurement_device_type 'Rigaku R-axis IIc'
_diffrn_measurement_method 'Image plate scans'
_diffrn_radiation_monochromator graphite
_diffrn_radiation_source 'Rotating anode'
_diffrn_radiation_type MoK\a
_diffrn_radiation_wavelength 0.71069
_diffrn_reflns_av_R_equivalents 0.0364
_diffrn_reflns_av_sigmaI/netI 0.0377
_diffrn_reflns_limit_h_max 11
_diffrn_reflns_limit_h_min -11
_diffrn_reflns_limit_k_max 20
_diffrn_reflns_limit_k_min -20
_diffrn_reflns_limit_l_max 14
_diffrn_reflns_limit_l_min -14
_diffrn_reflns_number 11831
_diffrn_reflns_theta_full 25.21
_diffrn_reflns_theta_max 25.21
_diffrn_reflns_theta_min 1.68
_exptl_absorpt_coefficient_mu 0.285
_exptl_absorpt_correction_T_max 0.9193
_exptl_absorpt_correction_T_min 0.8705
_exptl_absorpt_correction_type none
_exptl_crystal_colour colourless
_exptl_crystal_density_diffrn 1.387
_exptl_crystal_density_method 'not measured'
_exptl_crystal_description plate
_exptl_crystal_F_000 888
_exptl_crystal_size_max 0.50
_exptl_crystal_size_mid 0.30
_exptl_crystal_size_min 0.30
_refine_diff_density_max 0.471
_refine_diff_density_min -0.434
_refine_diff_density_rms 0.042
_refine_ls_extinction_coef 0.021(10)
_refine_ls_extinction_expression Fc^*^=kFc[1+0.001xFc^2^\l^3^/sin(2\q)]^-1/4^
_refine_ls_extinction_method SHELXL
_refine_ls_goodness_of_fit_ref 1.003
_refine_ls_hydrogen_treatment mixed
_refine_ls_matrix_type full
_refine_ls_number_parameters 250
_refine_ls_number_reflns 3531
_refine_ls_number_restraints 1
_refine_ls_restrained_S_all 1.003
_refine_ls_R_factor_all 0.0715
_refine_ls_R_factor_gt 0.0608
_refine_ls_shift/su_max 0.052
_refine_ls_shift/su_mean 0.007
_refine_ls_structure_factor_coef Fsqd
_refine_ls_weighting_details 'calc w=1/[\s^2^(Fo^2^)+(0.0710P)^2^+1.3904P] where P=(Fo^2^+2Fc^2^)/3'
_refine_ls_weighting_scheme calc
_refine_ls_wR_factor_gt 0.1498
_refine_ls_wR_factor_ref 0.1572
_reflns_number_gt 2947
_reflns_number_total 3531
_reflns_threshold_expression >2sigma(I)
_cod_data_source_file b200560nsup1.cif
_cod_data_source_block ahb2
_cod_depositor_comments
;
The following automatic conversions were performed:

'_symmetry_cell_setting' value 'Monoclinic' changed to 'monoclinic'
according to /home/saulius/struct/CIF-dictionaries/cif_core.dic
dictionary named 'cif_core.dic' version 2.4.2 from 2011-04-26.

Automatic conversion script
Id: cif_fix_values 1891 2012-01-12 08:04:46Z andrius 
;
_cod_original_sg_symbol_H-M P21/a
_cod_database_code 7111203

loop_
_symmetry_equiv_pos_as_xyz
'x, y, z'
'-x+1/2, y+1/2, -z'
'-x, -y, -z'
'x-1/2, -y-1/2, z'

loop_
_atom_site_label
_atom_site_type_symbol
_atom_site_fract_x
_atom_site_fract_y
_atom_site_fract_z
_atom_site_U_iso_or_equiv
_atom_site_adp_type
_atom_site_occupancy
_atom_site_symmetry_multiplicity
_atom_site_calc_flag
_atom_site_refinement_flags
S1 S -0.04342(7) 0.05707(4) 0.77192(6) 0.0568(3) Uani 1 1 d .
P1 P 0.34311(9) -0.04982(7) 0.67386(8) 0.0783(4) Uani 1 1 d .
F1 F 0.1712(2) -0.16735(11) 0.66906(19) 0.0943(7) Uani 1 1 d .
F2 F 0.3308(3) -0.15312(14) 0.82252(19) 0.1073(8) Uani 1 1 d .
O1 O -0.1060(3) -0.10822(14) 0.55291(17) 0.0796(7) Uani 1 1 d D
H18 H -0.155(4) -0.0655(16) 0.501(2) 0.096 Uiso 1 1 d D
O2 O -0.1437(2) 0.09662(14) 0.6860(2) 0.0864(8) Uani 1 1 d .
O3 O -0.0841(2) 0.03265(15) 0.86994(19) 0.0771(7) Uani 1 1 d .
O4 O 0.2587(3) 0.0003(2) 0.5887(2) 0.1096(10) Uani 1 1 d .
O5 O 0.4434(3) -0.1082(2) 0.6372(2) 0.1123(11) Uani 1 1 d .
O6 O 0.4325(3) -0.0064(3) 0.7765(3) 0.1390(15) Uani 1 1 d .
C1 C 0.0175(3) -0.02829(14) 0.7115(2) 0.0454(6) Uani 1 1 d .
H1 H 0.0545 -0.0092 0.6508 0.054 Uiso 1 1 calc R
C2 C 0.1375(3) -0.06845(14) 0.7970(2) 0.0487(6) Uani 1 1 d .
H2 H 0.1904 -0.0254 0.8412 0.058 Uiso 1 1 calc R
C3 C 0.0871(4) -0.12209(19) 0.8783(2) 0.0693(8) Uani 1 1 d .
H3A H 0.1608 -0.1584 0.9128 0.083 Uiso 1 1 calc R
H3B H 0.0671 -0.0892 0.9361 0.083 Uiso 1 1 calc R
C4 C -0.0379(4) -0.1688(2) 0.8255(3) 0.0865(11) Uani 1 1 d .
H4 H -0.0578 -0.2131 0.8632 0.104 Uiso 1 1 calc R
C5 C -0.1221(4) -0.1524(2) 0.7298(3) 0.0834(11) Uani 1 1 d .
H5 H -0.1954 -0.1871 0.7030 0.100 Uiso 1 1 calc R
C6 C -0.1096(3) -0.08197(17) 0.6602(2) 0.0589(7) Uani 1 1 d .
H6 H -0.1931 -0.0495 0.6523 0.071 Uiso 1 1 calc R
C7 C 0.1018(3) 0.12083(15) 0.8127(2) 0.0565(7) Uani 1 1 d .
C8 C 0.1426(4) 0.16571(17) 0.7345(3) 0.0787(10) Uani 1 1 d .
H8 H 0.0973 0.1610 0.6600 0.094 Uiso 1 1 calc R
C9 C 0.2530(5) 0.2183(2) 0.7690(4) 0.1030(14) Uani 1 1 d .
H9 H 0.2821 0.2492 0.7175 0.124 Uiso 1 1 calc R
C10 C 0.3187(5) 0.2243(2) 0.8792(5) 0.1069(14) Uani 1 1 d .
H10 H 0.3919 0.2598 0.9019 0.128 Uiso 1 1 calc R
C11 C 0.2786(4) 0.1793(2) 0.9559(4) 0.0918(12) Uani 1 1 d .
H11 H 0.3247 0.1838 1.0302 0.110 Uiso 1 1 calc R
C12 C 0.1692(3) 0.12669(19) 0.9235(3) 0.0684(8) Uani 1 1 d .
H12 H 0.1414 0.0957 0.9756 0.082 Uiso 1 1 calc R
C13 C 0.2374(3) -0.11126(17) 0.7424(2) 0.0619(8) Uani 1 1 d .
C14 C 0.4096(6) -0.1504(6) 0.5297(4) 0.189(4) Uani 1 1 d .
H14A H 0.3614 -0.1992 0.5380 0.226 Uiso 1 1 calc R
H14B H 0.3459 -0.1176 0.4762 0.226 Uiso 1 1 calc R
C15 C 0.5121(6) -0.1683(4) 0.4897(5) 0.147(2) Uani 1 1 d .
H15A H 0.4783 -0.1936 0.4192 0.176 Uiso 1 1 calc R
H15B H 0.5732 -0.2039 0.5392 0.176 Uiso 1 1 calc R
H15C H 0.5612 -0.1206 0.4808 0.176 Uiso 1 1 calc R
C16 C 0.5569(6) 0.0275(5) 0.7964(4) 0.170(3) Uani 1 1 d .
H16A H 0.5566 0.0653 0.7378 0.203 Uiso 1 1 calc R
H16B H 0.6244 -0.0133 0.7932 0.203 Uiso 1 1 calc R
C17 C 0.6003(5) 0.0673(5) 0.8986(5) 0.154(3) Uani 1 1 d .
H17A H 0.6815 0.0981 0.8998 0.184 Uiso 1 1 calc R
H17B H 0.6211 0.0289 0.9574 0.184 Uiso 1 1 calc R
H17C H 0.5279 0.1019 0.9082 0.184 Uiso 1 1 calc R

loop_
_atom_site_aniso_label
_atom_site_aniso_U_11
_atom_site_aniso_U_22
_atom_site_aniso_U_33
_atom_site_aniso_U_23
_atom_site_aniso_U_13
_atom_site_aniso_U_12
S1 0.0463(4) 0.0516(4) 0.0684(5) -0.0143(3) 0.0071(3) 0.0056(3)
P1 0.0603(5) 0.1023(7) 0.0757(6) -0.0135(5) 0.0234(4) 0.0048(5)
F1 0.0991(15) 0.0664(11) 0.1161(16) -0.0450(11) 0.0249(13) 0.0003(10)
F2 0.1158(17) 0.0973(15) 0.0989(15) 0.0207(12) 0.0090(13) 0.0648(14)
O1 0.0963(17) 0.0747(15) 0.0590(13) -0.0215(11) 0.0036(12) -0.0062(12)
O2 0.0691(14) 0.0717(14) 0.0995(17) -0.0144(12) -0.0132(13) 0.0272(11)
O3 0.0668(13) 0.0962(16) 0.0774(14) -0.0247(12) 0.0350(11) -0.0114(12)
O4 0.120(2) 0.125(2) 0.0991(19) 0.0424(17) 0.0562(18) 0.0315(19)
O5 0.0715(16) 0.183(3) 0.0798(17) -0.0322(18) 0.0151(13) 0.0392(18)
O6 0.0809(19) 0.202(4) 0.145(3) -0.089(3) 0.0484(19) -0.058(2)
C1 0.0461(13) 0.0395(12) 0.0480(13) -0.0036(10) 0.0074(11) -0.0008(10)
C2 0.0533(14) 0.0385(12) 0.0497(14) -0.0030(10) 0.0045(11) 0.0014(10)
C3 0.088(2) 0.0591(17) 0.0559(16) 0.0068(14) 0.0097(15) -0.0092(15)
C4 0.120(3) 0.0618(19) 0.073(2) 0.0071(16) 0.016(2) -0.036(2)
C5 0.090(2) 0.072(2) 0.082(2) -0.0079(18) 0.0113(19) -0.0417(19)
C6 0.0574(16) 0.0572(16) 0.0563(16) -0.0118(13) 0.0036(13) -0.0085(13)
C7 0.0594(16) 0.0355(12) 0.0714(18) -0.0089(12) 0.0111(13) 0.0038(11)
C8 0.104(3) 0.0451(15) 0.083(2) 0.0007(15) 0.016(2) -0.0055(16)
C9 0.131(4) 0.060(2) 0.123(4) 0.001(2) 0.041(3) -0.027(2)
C10 0.107(3) 0.075(2) 0.135(4) -0.025(3) 0.024(3) -0.040(2)
C11 0.091(3) 0.081(2) 0.095(3) -0.028(2) 0.008(2) -0.024(2)
C12 0.0686(19) 0.0621(17) 0.0715(19) -0.0197(15) 0.0126(15) -0.0072(14)
C13 0.0645(17) 0.0496(15) 0.0630(17) -0.0053(13) 0.0008(14) 0.0168(13)
C14 0.106(4) 0.354(11) 0.093(3) -0.083(5) 0.003(3) 0.079(5)
C15 0.132(5) 0.202(6) 0.112(4) -0.052(4) 0.042(4) -0.011(4)
C16 0.090(3) 0.323(10) 0.099(3) -0.051(5) 0.030(3) -0.085(5)
C17 0.075(3) 0.237(7) 0.146(5) -0.068(5) 0.023(3) -0.029(4)

loop_
_atom_type_symbol
_atom_type_description
_atom_type_scat_dispersion_real
_atom_type_scat_dispersion_imag
_atom_type_scat_source
C C 0.0033 0.0016 'International Tables Vol C Tables 4.2.6.8 and 6.1.1.4'
H H 0.0000 0.0000 'International Tables Vol C Tables 4.2.6.8 and 6.1.1.4'
O O 0.0106 0.0060 'International Tables Vol C Tables 4.2.6.8 and 6.1.1.4'
F F 0.0171 0.0103 'International Tables Vol C Tables 4.2.6.8 and 6.1.1.4'
S S 0.1246 0.1234 'International Tables Vol C Tables 4.2.6.8 and 6.1.1.4'
P P 0.1023 0.0942 'International Tables Vol C Tables 4.2.6.8 and 6.1.1.4'

loop_
_geom_angle_atom_site_label_1
_geom_angle_atom_site_label_2
_geom_angle_atom_site_label_3
_geom_angle
O2 S1 O3 118.24(15)
O2 S1 C7 107.53(14)
O3 S1 C7 108.31(14)
O2 S1 C1 107.58(13)
O3 S1 C1 109.18(13)
C7 S1 C1 105.25(12)
O4 P1 O6 116.2(3)
O4 P1 O5 116.68(16)
O6 P1 O5 105.28(18)
O4 P1 C13 111.91(16)
O6 P1 C13 99.03(17)
O5 P1 C13 105.89(18)
C14 O5 P1 123.7(3)
C16 O6 P1 132.1(3)
C2 C1 C6 116.2(2)
C2 C1 S1 110.13(16)
C6 C1 S1 107.91(18)
C13 C2 C3 112.5(2)
C13 C2 C1 112.2(2)
C3 C2 C1 112.7(2)
C4 C3 C2 113.4(3)
C5 C4 C3 124.8(3)
C4 C5 C6 124.9(3)
O1 C6 C5 109.3(2)
O1 C6 C1 110.8(2)
C5 C6 C1 113.5(2)
C8 C7 C12 121.2(3)
C8 C7 S1 119.7(2)
C12 C7 S1 119.1(2)
C7 C8 C9 118.8(4)
C10 C9 C8 119.8(4)
C11 C10 C9 121.1(4)
C10 C11 C12 120.1(4)
C7 C12 C11 119.1(3)
F1 C13 F2 105.0(2)
F1 C13 C2 111.5(2)
F2 C13 C2 108.3(2)
F1 C13 P1 108.2(2)
F2 C13 P1 105.3(2)
C2 C13 P1 117.62(19)
C15 C14 O5 116.4(5)
O6 C16 C17 115.4(5)

loop_
_geom_bond_atom_site_label_1
_geom_bond_atom_site_label_2
_geom_bond_distance
S1 O2 1.433(2)
S1 O3 1.447(2)
S1 C7 1.772(3)
S1 C1 1.798(2)
P1 O4 1.448(3)
P1 O6 1.548(3)
P1 O5 1.554(3)
P1 C13 1.838(3)
F1 C13 1.363(3)
F2 C13 1.376(3)
O1 C6 1.422(3)
O5 C14 1.482(6)
O6 C16 1.332(5)
C1 C2 1.544(3)
C1 C6 1.557(3)
C2 C13 1.527(4)
C2 C3 1.537(4)
C3 C4 1.481(5)
C4 C5 1.305(5)
C5 C6 1.493(5)
C7 C8 1.377(5)
C7 C12 1.381(4)
C8 C9 1.394(5)
C9 C10 1.371(6)
C10 C11 1.360(6)
C11 C12 1.384(5)
C14 C15 1.285(7)
C16 C17 1.409(7)
